data_1550456
loop_
_publ_author_name
'Babor, Martin'
'Nievergelt, Philipp P.'
'\<Cejka, Jan'
'Zvon\'i\<cek, V\'it'
'Spingler, Bernhard'

_publ_section_title
;
 Microbatch under-oil salt screening of organic cations: single-crystal
 growth of active pharmaceutical ingredients
;
_journal_issue 1
_journal_name_full IUCrJ
_journal_page_first 145
_journal_page_last 151
_journal_paper_doi 10.1107/S2052252518017876
_journal_volume 6
_journal_year 2019
_chemical_absolute_configuration rmad
_chemical_formula_moiety '2(C10 H16 N O), C4 H4 O6, H2 O'
_chemical_formula_sum 'C24 H38 N2 O9'
_chemical_formula_weight 498.56
_space_group_crystal_system monoclinic
_space_group_IT_number 4
_space_group_name_Hall 'P 2yb'
_space_group_name_H-M_alt 'P 1 21 1'
_symmetry_space_group_name_Hall 'P 2yb'
_symmetry_space_group_name_H-M 'P 1 21 1'
_atom_sites_solution_hydrogens mixed
_audit_creation_date 2018-09-21
_audit_creation_method
;
Olex2 1.2
(compiled 2018.05.29 svn.r3508 for OlexSys, GUI svn.r5506)
;
_cell_angle_alpha 90
_cell_angle_beta 114.168(2)
_cell_angle_gamma 90
_cell_formula_units_Z 2
_cell_length_a 6.07189(12)
_cell_length_b 32.9414(4)
_cell_length_c 7.13830(10)
_cell_measurement_reflns_used 17545
_cell_measurement_temperature 159.99(10)
_cell_measurement_theta_max 78.6170
_cell_measurement_theta_min 5.3390
_cell_volume 1302.63(4)
_computing_cell_refinement 'CrysAlisPro 1.171.39.46 (Rigaku OD, 2018)'
_computing_data_collection 'CrysAlisPro 1.171.39.46 (Rigaku OD, 2018)'
_computing_data_reduction 'CrysAlisPro 1.171.39.46 (Rigaku OD, 2018)'
_computing_molecular_graphics 'Olex2 (Dolomanov et al., 2009)'
_computing_publication_material 'Olex2 (Dolomanov et al., 2009)'
_computing_structure_refinement 'ShelXL (Sheldrick, 2015)'
_diffrn_ambient_environment N~2~
_diffrn_ambient_temperature 159.99(10)
_diffrn_detector 'CCD plate'
_diffrn_detector_type 'Pilatus 200K'
_diffrn_measured_fraction_theta_full 0.969
_diffrn_measured_fraction_theta_max 0.948
_diffrn_measurement_details
;
List of Runs (angles in degrees, time in seconds):

  # Type    Start    End  Width  t~exp~   \w     \q     \k     \f   Frames
--------------------------------------------------------------------------
  1  \w    -66.00  22.00   0.50    1.25    --  -50.46  57.00-180.00  176
  2  \w    -69.00  -8.00   0.50    5.00    --  -86.25  30.00 -60.00  122
  3  \w   -102.00 -15.00   0.50    5.00    --  -86.25  60.00 -97.86  174
  4  \w   -102.00 -15.00   0.50    5.00    --  -86.25  60.00 -15.03  174
  5  \w   -123.00 -35.00   0.50    1.25    --  -50.46 -57.00-120.00  176
  6  \w   -123.00 -35.00   0.50    1.25    --  -50.46 -57.00  30.00  176
  7  \w   -123.00 -35.00   0.50    1.25    --  -50.46 -57.00 -30.00  176
  8  \w   -123.00 -35.00   0.50    1.25    --  -50.46 -57.00-150.00  176
  9  \w     35.00 123.00   0.50    1.25    --   50.46  57.00 -90.00  176
 10  \w     94.00 178.00   0.50    5.00    --  107.75  30.00   0.00  168
 11  \w     96.00 121.00   0.50    5.00    --  107.75  15.00  30.00   50
 12  \w     95.00 165.00   0.50    5.00    --  107.75  15.00  60.00  140
 13  \w     98.00 175.00   0.50    5.00    --  107.75  15.00 -30.00  154
 14  \w     93.00 178.00   0.50    5.00    --  107.75  57.00-110.49  170
 15  \w     72.00  98.00   0.50    5.00    --  107.75 -59.00 -80.05   52
 16  \w     65.00  91.00   0.50    5.00    --  107.75 -15.00-150.00   52
 17  \w     64.00  93.00   0.50    5.00    --  107.75 -57.00-155.80   58
 18  \w     54.00  95.00   0.50    5.00    --  107.75 -59.00-102.83   82
 19  \w     53.00  78.00   0.50    5.00    --  107.75 -46.00 -32.90   50
 20  \w     70.00  95.00   0.50    5.00    --  107.75 -59.00  23.23   50
 21  \w     71.00  99.00   0.50    5.00    --  107.75 -58.00  47.30   56
 22  \w     84.00 118.00   0.50    5.00    --  107.75 -15.00  90.00   68
 23  \w     36.00 124.00   0.50    5.00    --  107.75 -60.00 -51.42  176
 24  \w     47.00  72.00   0.50    5.00    --  107.75 -46.00-134.53   50
 25  \w     34.00  87.00   0.50    5.00    --  107.75 -53.00-174.09  106
 26  \w     36.00 124.00   0.50    5.00    --  107.75 -60.00-142.49  176
 27  \w     35.00 123.00   0.50    1.25    --   50.46  57.00-120.00  176
 28  \w     28.00 123.00   0.50    5.00    --  107.75  -9.00  39.84  190
 29  \w     42.00  68.00   0.50    5.00    --  107.75 -58.00  47.30   52
 30  \w     35.00  96.00   0.50    5.00    --  107.75 -57.00  92.06  122
 31  \w     42.00  83.00   0.50    5.00    --  107.75 -60.00 178.46   82
 32  \w     29.00  69.00   0.50    5.00    --  107.75 -30.00 150.00   80
 33  \w     33.00  82.00   0.50    5.00    --  107.75 -49.00  60.59   98
 34  \w     35.00  99.00   0.50    5.00    --  107.75 -58.00 138.61  128
 35  \w     36.00 124.00   0.50    5.00    --  107.75 -60.00  77.95  176
 36  \w     34.00  91.00   0.50    5.00    --  107.75 -55.00  26.55  114
 37  \w     36.00 124.00   0.50    5.00    --  107.75 -60.00 110.35  176
 38  \w     35.00  98.00   0.50    5.00    --  107.75 -15.00  30.00  126
 39  \w     28.00 124.00   0.50    5.00    --  107.75  -8.00 159.64  192
 40  \w     37.00  81.00   0.50    5.00    --  107.75 -60.00 160.60   88
 41  \w     29.00  54.00   0.50    5.00    --  107.75 -30.00 120.00   50
 42  \w     30.00  68.00   0.50    5.00    --  107.75 -30.00  30.00   76
 43  \w     32.00  69.00   0.50    5.00    --  107.75 -30.00   0.00   74
 44  \w     34.00  71.00   0.50    5.00    --  107.75 -45.00 -60.00   74
 45  \w     29.00  69.00   0.50    5.00    --  107.75 -30.00-120.00   80
 46  \w     38.00  63.00   0.50    5.00    --  107.75 -57.00-155.80   50
 47  \w     35.00  74.00   0.50    5.00    --  107.75 -45.00-150.00   78
 48  \w     35.00  68.00   0.50    5.00    --  107.75 -30.00-150.00   66
 49  \w   -158.00 -71.00   0.50    5.00    --  -86.25 -59.00-150.89  174
 50  \w   -158.00 -71.00   0.50    5.00    --  -86.25 -59.00-132.12  174
 51  \w   -159.00 -71.00   0.50    5.00    --  -86.25 -58.00-118.94  176
 52  \w   -158.00 -70.00   0.50    5.00    --  -86.25 -60.00-110.71  176
 53  \w   -158.00 -71.00   0.50    5.00    --  -86.25 -59.00-139.45  174
 54  \w   -159.00 -71.00   0.50    5.00    --  -86.25 -58.00-171.53  176
 55  \w   -158.00 -70.00   0.50    5.00    --  -86.25 -60.00-147.70  176
 56  \w   -158.00 -70.00   0.50    5.00    --  -86.25 -60.00 171.31  176
;
_diffrn_measurement_device 'four-circle diffractometer'
_diffrn_measurement_device_type 'XtaLAB Synergy, Dualflex, Pilatus 200K'
_diffrn_measurement_method '\w scans'
_diffrn_orient_matrix_type 'CrysAlisPro convention (1999,Acta A55,543-557)'
_diffrn_orient_matrix_UB_11 0.0939548000
_diffrn_orient_matrix_UB_12 0.0287795000
_diffrn_orient_matrix_UB_13 0.1864811000
_diffrn_orient_matrix_UB_21 -0.0274115000
_diffrn_orient_matrix_UB_22 0.0362923000
_diffrn_orient_matrix_UB_23 -0.1440192000
_diffrn_orient_matrix_UB_31 -0.2602706000
_diffrn_orient_matrix_UB_32 0.0065544000
_diffrn_orient_matrix_UB_33 -0.0210994000
_diffrn_radiation_monochromator mirror
_diffrn_radiation_probe x-ray
_diffrn_radiation_type CuK\a
_diffrn_radiation_wavelength 1.54184
_diffrn_reflns_av_R_equivalents 0.0473
_diffrn_reflns_av_unetI/netI 0.0254
_diffrn_reflns_Laue_measured_fraction_full 0.969
_diffrn_reflns_Laue_measured_fraction_max 0.948
_diffrn_reflns_limit_h_max 6
_diffrn_reflns_limit_h_min -6
_diffrn_reflns_limit_k_max 41
_diffrn_reflns_limit_k_min -41
_diffrn_reflns_limit_l_max 9
_diffrn_reflns_limit_l_min -9
_diffrn_reflns_number 31569
_diffrn_reflns_point_group_measured_fraction_full 0.960
_diffrn_reflns_point_group_measured_fraction_max 0.931
_diffrn_reflns_theta_full 67.684
_diffrn_reflns_theta_max 78.748
_diffrn_reflns_theta_min 5.371
_diffrn_source 'micro-focus sealed X-ray tube'
_diffrn_source_type 'PhotonJet (Cu) X-ray Source'
_exptl_absorpt_coefficient_mu 0.808
_exptl_absorpt_correction_T_max 1.000
_exptl_absorpt_correction_T_min 0.370
_exptl_absorpt_correction_type gaussian
_exptl_absorpt_process_details
;
CrysAlisPro 1.171.39.46 (Rigaku Oxford Diffraction, 2018)
Numerical absorption correction based on gaussian integration over
   a multifaceted crystal model
Empirical absorption correction using spherical harmonics,
 implemented in SCALE3 ABSPACK scaling algorithm.
;
_exptl_crystal_colour colourless
_exptl_crystal_colour_primary colourless
_exptl_crystal_density_diffrn 1.271
_exptl_crystal_description plate
_exptl_crystal_F_000 536
_exptl_crystal_size_max 0.476
_exptl_crystal_size_mid 0.346
_exptl_crystal_size_min 0.011
_refine_diff_density_max 0.338
_refine_diff_density_min -0.292
_refine_diff_density_rms 0.051
_refine_ls_abs_structure_details
;
 Flack x determined using 2347 quotients [(I+)-(I-)]/[(I+)+(I-)]
 (Parsons, Flack and Wagner, Acta Cryst. B69 (2013) 249-259).
;
_refine_ls_abs_structure_Flack 0.00(7)
_refine_ls_extinction_method none
_refine_ls_goodness_of_fit_ref 1.104
_refine_ls_hydrogen_treatment mixed
_refine_ls_matrix_type full
_refine_ls_number_parameters 329
_refine_ls_number_reflns 5216
_refine_ls_number_restraints 2
_refine_ls_restrained_S_all 1.103
_refine_ls_R_factor_all 0.0429
_refine_ls_R_factor_gt 0.0422
_refine_ls_shift/su_max 0.000
_refine_ls_shift/su_mean 0.000
_refine_ls_structure_factor_coef Fsqd
_refine_ls_weighting_details 'w=1/[\s^2^(Fo^2^)+(0.0481P)^2^+0.7643P] where P=(Fo^2^+2Fc^2^)/3'
_refine_ls_weighting_scheme calc
_refine_ls_wR_factor_gt 0.1110
_refine_ls_wR_factor_ref 0.1114
_reflns_Friedel_coverage 0.929
_reflns_Friedel_fraction_full 0.950
_reflns_Friedel_fraction_max 0.913
_reflns_number_gt 5091
_reflns_number_total 5216
_reflns_threshold_expression 'I > 2\s(I)'
_cod_data_source_file lt5016.cif
_cod_data_source_block pn180914_uo_eph_1_180814_g5_tart
_cod_database_code 1550456
_shelx_shelxl_version_number 2014/7
_chemical_oxdiff_formula 'C24 H20 O9 N2'
_shelx_space_group_comment
;
The symmetry employed for this shelxl refinement is uniquely defined
by the following loop, which should always be used as a source of
symmetry information in preference to the above space-group names.
They are only intended as comments.
;
_reflns_odcompleteness_completeness 93.48
_reflns_odcompleteness_iscentric 1
_reflns_odcompleteness_theta 79.66
_olex2_refinement_description
;
1. Fixed Uiso
 At 1.2 times of:
  All N(H,H) groups, H23A of C23, H22 of C22, H20 of C20, H17 of C17, H16 of
  C16, H19 of C19, H18 of C18, H11C of C11, H8 of C8, H1C of C1, H2 of C2, H9
  of C9, H6 of C6, H12 of C12, H7 of C7, H10 of C10
 At 1.5 times of:
  All C(H,H,H) groups, H23 of C17, All O(H) groups, All O(H,H) groups
2. Restrained distances
 O23-H23
 0.86 with sigma of 0.02
3.a Free rotating group:
 O27(H27A,H27B)
3.b Ternary CH refined with riding coordinates:
 C1(H1C), C2(H2), C11(H11C), C12(H12), C22(H22), C23(H23A)
3.c Secondary CH2 refined with riding coordinates:
 N1(H1A,H1B), N11(H11A,H11B)
3.d Aromatic/amide H refined with riding coordinates:
 C6(H6), C7(H7), C8(H8), C9(H9), C10(H10), C16(H16), C17(H17), C18(H18),
 C19(H19), C20(H20)
3.e Idealised Me refined as rotating group:
 C3(H3A,H3B,H3C), C4(H4A,H4B,H4C), C13(H13A,H13B,H13C), C14(H14A,H14B,H14C)
3.f Idealised tetrahedral OH refined as rotating group:
 O1(H1), O11(H11), O24(H24)
;
_olex2_submission_special_instructions 'No special instructions were received'
_oxdiff_exptl_absorpt_empirical_details
;
Empirical correction (ABSPACK) includes:
- Absorption correction using spherical harmonics
- Frame scaling
;
_oxdiff_exptl_absorpt_empirical_full_max 1.743
_oxdiff_exptl_absorpt_empirical_full_min 0.713

loop_
_space_group_symop_operation_xyz
'x, y, z'
'-x, y+1/2, -z'

loop_
_atom_site_label
_atom_site_type_symbol
_atom_site_fract_x
_atom_site_fract_y
_atom_site_fract_z
_atom_site_U_iso_or_equiv
_atom_site_adp_type
_atom_site_occupancy
_atom_site_site_symmetry_order
_atom_site_calc_flag
_atom_site_refinement_flags_posn
O1 O 0.7143(4) 0.26054(8) 0.5007(3) 0.0275(5) Uani 1 1 d .
H1 H 0.6533 0.2708 0.5764 0.041 Uiso 1 1 calc GR
O11 O 0.6304(5) 0.48531(7) 0.7625(4) 0.0318(6) Uani 1 1 d .
H11 H 0.6269 0.4651 0.6897 0.048 Uiso 1 1 calc GR
O21 O 0.5965(5) 0.29635(7) 0.7859(4) 0.0302(5) Uani 1 1 d .
O22 O 0.7161(4) 0.34984(7) 0.6605(3) 0.0264(5) Uani 1 1 d .
O23 O 0.5695(5) 0.33470(7) 1.0911(3) 0.0284(5) Uani 1 1 d D
O24 O 0.1861(4) 0.36478(7) 0.7098(3) 0.0267(5) Uani 1 1 d .
H24 H 0.0697 0.3696 0.7413 0.040 Uiso 1 1 calc GR
O25 O 0.4980(4) 0.43635(7) 1.1083(3) 0.0265(5) Uani 1 1 d .
O26 O 0.1307(4) 0.40866(7) 0.9929(3) 0.0258(5) Uani 1 1 d .
O27 O 0.6413(6) 0.42735(8) 0.5191(4) 0.0424(7) Uani 1 1 d .
H27A H 0.5946 0.4304 0.3903 0.064 Uiso 1 1 d G
H27B H 0.6621 0.4023 0.5487 0.064 Uiso 1 1 d G
N1 N 1.0461(5) 0.30687(8) 0.3902(4) 0.0226(5) Uani 1 1 d .
H1A H 0.8853 0.3115 0.3199 0.027 Uiso 1 1 calc R
H1B H 1.0990 0.3229 0.5040 0.027 Uiso 1 1 calc R
N11 N 0.9458(5) 0.46709(8) 1.1555(4) 0.0211(5) Uani 1 1 d .
H11A H 0.7900 0.4587 1.1133 0.025 Uiso 1 1 calc R
H11B H 1.0210 0.4496 1.1022 0.025 Uiso 1 1 calc R
C1 C 0.9679(6) 0.25797(9) 0.6105(4) 0.0213(6) Uani 1 1 d .
H1C H 1.0200 0.2815 0.7074 0.026 Uiso 1 1 calc R
C2 C 1.0815(6) 0.26317(9) 0.4576(4) 0.0230(6) Uani 1 1 d .
H2 H 1.2587 0.2579 0.5304 0.028 Uiso 1 1 calc R
C3 C 0.9789(8) 0.23456(11) 0.2750(5) 0.0333(8) Uani 1 1 d .
H3A H 0.8087 0.2412 0.1936 0.050 Uiso 1 1 calc GR
H3B H 0.9921 0.2065 0.3240 0.050 Uiso 1 1 calc GR
H3C H 1.0696 0.2376 0.1895 0.050 Uiso 1 1 calc GR
C4 C 1.1722(7) 0.31931(11) 0.2586(5) 0.0315(7) Uani 1 1 d .
H4A H 1.0964 0.3059 0.1246 0.047 Uiso 1 1 calc GR
H4B H 1.3425 0.3114 0.3250 0.047 Uiso 1 1 calc GR
H4C H 1.1608 0.3488 0.2397 0.047 Uiso 1 1 calc GR
C5 C 1.0473(6) 0.21934(9) 0.7380(5) 0.0238(6) Uani 1 1 d .
C6 C 0.8791(7) 0.19152(10) 0.7459(5) 0.0313(7) Uani 1 1 d .
H6 H 0.7124 0.1952 0.6616 0.038 Uiso 1 1 calc R
C7 C 0.9543(8) 0.15818(11) 0.8773(6) 0.0364(8) Uani 1 1 d .
H7 H 0.8382 0.1395 0.8829 0.044 Uiso 1 1 calc R
C8 C 1.1954(8) 0.15214(11) 0.9988(5) 0.0358(8) Uani 1 1 d .
H8 H 1.2453 0.1294 1.0884 0.043 Uiso 1 1 calc R
C9 C 1.3644(7) 0.17927(12) 0.9899(6) 0.0374(8) Uani 1 1 d .
H9 H 1.5312 0.1751 1.0722 0.045 Uiso 1 1 calc R
C10 C 1.2897(7) 0.21284(11) 0.8599(5) 0.0330(8) Uani 1 1 d .
H10 H 1.4065 0.2315 0.8549 0.040 Uiso 1 1 calc R
C11 C 0.8614(6) 0.50329(10) 0.8363(4) 0.0234(6) Uani 1 1 d .
H11C H 0.9738 0.4841 0.8109 0.028 Uiso 1 1 calc R
C12 C 0.9472(7) 0.50860(9) 1.0698(5) 0.0263(7) Uani 1 1 d .
H12 H 1.1160 0.5193 1.1285 0.032 Uiso 1 1 calc R
C13 C 0.7881(9) 0.53674(11) 1.1285(6) 0.0417(10) Uani 1 1 d .
H13A H 0.6235 0.5259 1.0753 0.062 Uiso 1 1 calc GR
H13B H 0.7861 0.5637 1.0697 0.062 Uiso 1 1 calc GR
H13C H 0.8519 0.5388 1.2784 0.062 Uiso 1 1 calc GR
C14 C 1.0652(7) 0.46457(11) 1.3838(5) 0.0324(8) Uani 1 1 d .
H14A H 1.0671 0.4363 1.4268 0.049 Uiso 1 1 calc GR
H14B H 0.9757 0.4812 1.4430 0.049 Uiso 1 1 calc GR
H14C H 1.2312 0.4746 1.4318 0.049 Uiso 1 1 calc GR
C15 C 0.8609(7) 0.54322(10) 0.7289(5) 0.0260(7) Uani 1 1 d .
C16 C 1.0744(8) 0.56193(12) 0.7525(6) 0.0364(8) Uani 1 1 d .
H16 H 1.2237 0.5498 0.8386 0.044 Uiso 1 1 calc R
C17 C 1.0747(9) 0.59814(12) 0.6524(7) 0.0439(10) Uani 1 1 d .
H17 H 1.2232 0.6106 0.6705 0.053 Uiso 1 1 calc R
H23 H 0.537(11) 0.3092(9) 1.054(9) 0.066 Uiso 1 1 d DR
C18 C 0.8589(9) 0.61598(11) 0.5268(6) 0.0439(10) Uani 1 1 d .
H18 H 0.8580 0.6408 0.4584 0.053 Uiso 1 1 calc R
C19 C 0.6459(9) 0.59768(12) 0.5015(6) 0.0427(10) Uani 1 1 d .
H19 H 0.4971 0.6098 0.4147 0.051 Uiso 1 1 calc R
C20 C 0.6454(8) 0.56152(11) 0.6015(5) 0.0333(8) Uani 1 1 d .
H20 H 0.4963 0.5492 0.5825 0.040 Uiso 1 1 calc R
C21 C 0.6422(5) 0.33331(10) 0.7830(4) 0.0204(6) Uani 1 1 d .
C22 C 0.6050(6) 0.35999(9) 0.9434(4) 0.0220(6) Uani 1 1 d .
H22 H 0.7526 0.3769 1.0147 0.026 Uiso 1 1 calc R
C23 C 0.3888(5) 0.38800(9) 0.8364(4) 0.0197(6) Uani 1 1 d .
H23A H 0.4299 0.4072 0.7470 0.024 Uiso 1 1 calc R
C24 C 0.3341(5) 0.41289(9) 0.9931(4) 0.0188(6) Uani 1 1 d .

loop_
_atom_site_aniso_label
_atom_site_aniso_U_11
_atom_site_aniso_U_22
_atom_site_aniso_U_33
_atom_site_aniso_U_23
_atom_site_aniso_U_13
_atom_site_aniso_U_12
O1 0.0196(12) 0.0377(12) 0.0258(11) -0.0013(9) 0.0099(9) 0.0030(9)
O11 0.0359(15) 0.0346(13) 0.0242(12) -0.0035(9) 0.0114(10) -0.0093(10)
O21 0.0334(14) 0.0268(12) 0.0369(12) -0.0016(9) 0.0208(11) 0.0003(9)
O22 0.0267(13) 0.0320(11) 0.0251(11) -0.0004(8) 0.0154(9) -0.0004(9)
O23 0.0318(14) 0.0350(13) 0.0215(11) 0.0076(9) 0.0139(9) 0.0025(10)
O24 0.0139(11) 0.0417(13) 0.0233(10) -0.0119(9) 0.0065(8) -0.0008(9)
O25 0.0273(13) 0.0335(12) 0.0198(10) -0.0053(8) 0.0105(9) -0.0077(9)
O26 0.0227(13) 0.0320(11) 0.0252(10) -0.0047(9) 0.0122(9) -0.0012(9)
O27 0.068(2) 0.0351(13) 0.0234(11) -0.0004(10) 0.0184(12) -0.0025(13)
N1 0.0207(14) 0.0256(13) 0.0189(11) -0.0001(9) 0.0056(10) 0.0000(10)
N11 0.0204(14) 0.0272(13) 0.0157(11) -0.0013(9) 0.0072(10) 0.0015(10)
C1 0.0199(16) 0.0256(14) 0.0183(13) -0.0019(11) 0.0077(11) 0.0011(11)
C2 0.0235(16) 0.0262(15) 0.0188(13) -0.0001(11) 0.0083(11) 0.0017(12)
C3 0.048(2) 0.0313(17) 0.0243(16) -0.0047(13) 0.0187(15) 0.0000(14)
C4 0.030(2) 0.0414(19) 0.0245(15) 0.0082(13) 0.0124(14) 0.0008(14)
C5 0.0283(18) 0.0245(15) 0.0200(14) -0.0016(11) 0.0113(12) 0.0004(12)
C6 0.036(2) 0.0316(17) 0.0290(16) -0.0009(13) 0.0160(15) -0.0041(14)
C7 0.049(2) 0.0306(18) 0.0343(19) -0.0003(14) 0.0218(17) -0.0120(15)
C8 0.054(2) 0.0277(17) 0.0269(17) 0.0042(13) 0.0174(16) 0.0009(15)
C9 0.032(2) 0.039(2) 0.0327(18) 0.0117(15) 0.0045(15) 0.0029(15)
C10 0.033(2) 0.0317(17) 0.0319(17) 0.0065(14) 0.0108(15) -0.0022(14)
C11 0.0226(17) 0.0294(15) 0.0184(14) -0.0027(11) 0.0087(12) -0.0020(12)
C12 0.0323(19) 0.0250(15) 0.0200(14) -0.0029(11) 0.0092(13) -0.0038(12)
C13 0.070(3) 0.0296(18) 0.0279(17) 0.0001(14) 0.0229(18) 0.0131(17)
C14 0.033(2) 0.043(2) 0.0163(14) 0.0018(13) 0.0055(13) 0.0020(14)
C15 0.031(2) 0.0284(16) 0.0203(14) -0.0020(11) 0.0123(13) -0.0006(12)
C16 0.036(2) 0.042(2) 0.0340(18) 0.0006(15) 0.0168(16) -0.0058(15)
C17 0.058(3) 0.042(2) 0.043(2) -0.0046(17) 0.032(2) -0.0143(19)
C18 0.082(3) 0.0283(18) 0.0337(19) 0.0013(14) 0.036(2) -0.0006(18)
C19 0.063(3) 0.0350(19) 0.0312(18) 0.0059(15) 0.0204(19) 0.0132(18)
C20 0.042(2) 0.0340(18) 0.0258(16) -0.0005(13) 0.0154(15) 0.0035(15)
C21 0.0101(15) 0.0292(15) 0.0204(13) -0.0004(11) 0.0046(11) 0.0018(11)
C22 0.0231(16) 0.0255(14) 0.0199(13) 0.0015(11) 0.0112(12) -0.0020(11)
C23 0.0156(15) 0.0261(14) 0.0169(12) -0.0018(11) 0.0061(10) -0.0002(11)
C24 0.0194(16) 0.0216(13) 0.0171(12) 0.0018(10) 0.0094(11) 0.0002(11)

loop_
_atom_type_symbol
_atom_type_description
_atom_type_scat_dispersion_real
_atom_type_scat_dispersion_imag
_atom_type_scat_source
C C 0.0181 0.0091 'International Tables Vol C Tables 4.2.6.8 and 6.1.1.4'
H H 0.0000 0.0000 'International Tables Vol C Tables 4.2.6.8 and 6.1.1.4'
N N 0.0311 0.0180 'International Tables Vol C Tables 4.2.6.8 and 6.1.1.4'
O O 0.0492 0.0322 'International Tables Vol C Tables 4.2.6.8 and 6.1.1.4'

loop_
_exptl_crystal_face_index_h
_exptl_crystal_face_index_k
_exptl_crystal_face_index_l
_exptl_crystal_face_perp_dist
0 21 0 0.0092
0 -21 0 0.0022
-3 0 -1 0.1436
0 -5 -4 0.1649
4 -3 -1 0.2031
0 4 4 0.1697
-4 2 1 0.1926
-3 5 4 0.2774
1 4 3 0.1727
4 -3 -2 0.2042

loop_
_geom_angle_atom_site_label_1
_geom_angle_atom_site_label_2
_geom_angle_atom_site_label_3
_geom_angle
C1 O1 H1 109.5
C11 O11 H11 109.5
C22 O23 H23 115(4)
C23 O24 H24 109.5
H27A O27 H27B 109.5
H1A N1 H1B 107.5
C2 N1 H1A 108.5
C2 N1 H1B 108.5
C4 N1 H1A 108.5
C4 N1 H1B 108.5
C4 N1 C2 114.9(3)
H11A N11 H11B 107.6
C12 N11 H11A 108.6
C12 N11 H11B 108.6
C14 N11 H11A 108.6
C14 N11 H11B 108.6
C14 N11 C12 114.5(2)
O1 C1 H1C 107.5
O1 C1 C2 107.8(2)
O1 C1 C5 112.8(3)
C2 C1 H1C 107.5
C2 C1 C5 113.4(3)
C5 C1 H1C 107.5
N1 C2 C1 106.8(2)
N1 C2 H2 108.3
N1 C2 C3 111.4(2)
C1 C2 H2 108.3
C3 C2 C1 113.5(3)
C3 C2 H2 108.3
C2 C3 H3A 109.5
C2 C3 H3B 109.5
C2 C3 H3C 109.5
H3A C3 H3B 109.5
H3A C3 H3C 109.5
H3B C3 H3C 109.5
N1 C4 H4A 109.5
N1 C4 H4B 109.5
N1 C4 H4C 109.5
H4A C4 H4B 109.5
H4A C4 H4C 109.5
H4B C4 H4C 109.5
C6 C5 C1 121.1(3)
C10 C5 C1 120.0(3)
C10 C5 C6 118.8(3)
C5 C6 H6 119.9
C5 C6 C7 120.2(3)
C7 C6 H6 119.9
C6 C7 H7 119.7
C8 C7 C6 120.6(3)
C8 C7 H7 119.7
C7 C8 H8 120.1
C7 C8 C9 119.7(3)
C9 C8 H8 120.1
C8 C9 H9 120.1
C8 C9 C10 119.9(4)
C10 C9 H9 120.1
C5 C10 C9 120.9(3)
C5 C10 H10 119.6
C9 C10 H10 119.6
O11 C11 H11C 108.4
O11 C11 C12 107.2(3)
O11 C11 C15 112.2(3)
C12 C11 H11C 108.4
C15 C11 H11C 108.4
C15 C11 C12 112.2(2)
N11 C12 C11 106.4(2)
N11 C12 H12 109.2
N11 C12 C13 109.5(3)
C11 C12 H12 109.2
C13 C12 C11 113.4(3)
C13 C12 H12 109.2
C12 C13 H13A 109.5
C12 C13 H13B 109.5
C12 C13 H13C 109.5
H13A C13 H13B 109.5
H13A C13 H13C 109.5
H13B C13 H13C 109.5
N11 C14 H14A 109.5
N11 C14 H14B 109.5
N11 C14 H14C 109.5
H14A C14 H14B 109.5
H14A C14 H14C 109.5
H14B C14 H14C 109.5
C16 C15 C11 121.1(3)
C16 C15 C20 118.1(3)
C20 C15 C11 120.8(3)
C15 C16 H16 119.4
C15 C16 C17 121.2(4)
C17 C16 H16 119.4
C16 C17 H17 120.1
C18 C17 C16 119.9(4)
C18 C17 H17 120.1
C17 C18 H18 120.3
C19 C18 C17 119.5(4)
C19 C18 H18 120.3
C18 C19 H19 119.7
C18 C19 C20 120.7(4)
C20 C19 H19 119.7
C15 C20 C19 120.6(4)
C15 C20 H20 119.7
C19 C20 H20 119.7
O21 C21 O22 125.3(3)
O21 C21 C22 116.4(3)
O22 C21 C22 118.4(3)
O23 C22 C21 109.3(2)
O23 C22 H22 108.9
O23 C22 C23 111.3(3)
C21 C22 H22 108.9
C23 C22 C21 109.4(2)
C23 C22 H22 108.9
O24 C23 C22 109.7(2)
O24 C23 H23A 108.3
O24 C23 C24 111.3(2)
C22 C23 H23A 108.3
C22 C23 C24 111.0(2)
C24 C23 H23A 108.3
O25 C24 C23 117.1(3)
O26 C24 O25 126.0(3)
O26 C24 C23 116.9(3)

loop_
_geom_bond_atom_site_label_1
_geom_bond_atom_site_label_2
_geom_bond_distance
O1 H1 0.8400
O1 C1 1.416(4)
O11 H11 0.8400
O11 C11 1.411(4)
O21 C21 1.251(4)
O22 C21 1.258(4)
O23 H23 0.88(3)
O23 C22 1.428(4)
O24 H24 0.8400
O24 C23 1.416(4)
O25 C24 1.263(4)
O26 C24 1.242(4)
O27 H27A 0.8498
O27 H27B 0.8497
N1 H1A 0.9100
N1 H1B 0.9100
N1 C2 1.505(4)
N1 C4 1.492(4)
N11 H11A 0.9100
N11 H11B 0.9100
N11 C12 1.499(4)
N11 C14 1.491(4)
C1 H1C 1.0000
C1 C2 1.522(4)
C1 C5 1.523(4)
C2 H2 1.0000
C2 C3 1.520(4)
C3 H3A 0.9800
C3 H3B 0.9800
C3 H3C 0.9800
C4 H4A 0.9800
C4 H4B 0.9800
C4 H4C 0.9800
C5 C6 1.391(5)
C5 C10 1.386(5)
C6 H6 0.9500
C6 C7 1.394(5)
C7 H7 0.9500
C7 C8 1.377(6)
C8 H8 0.9500
C8 C9 1.382(6)
C9 H9 0.9500
C9 C10 1.395(5)
C10 H10 0.9500
C11 H11C 1.0000
C11 C12 1.539(4)
C11 C15 1.522(4)
C12 H12 1.0000
C12 C13 1.516(5)
C13 H13A 0.9800
C13 H13B 0.9800
C13 H13C 0.9800
C14 H14A 0.9800
C14 H14B 0.9800
C14 H14C 0.9800
C15 C16 1.382(5)
C15 C20 1.388(5)
C16 H16 0.9500
C16 C17 1.391(6)
C17 H17 0.9500
C17 C18 1.380(7)
C18 H18 0.9500
C18 C19 1.370(7)
C19 H19 0.9500
C19 C20 1.389(5)
C20 H20 0.9500
C21 C22 1.532(4)
C22 H22 1.0000
C22 C23 1.529(4)
C23 H23A 1.0000
C23 C24 1.529(4)

loop_
_geom_torsion_atom_site_label_1
_geom_torsion_atom_site_label_2
_geom_torsion_atom_site_label_3
_geom_torsion_atom_site_label_4
_geom_torsion
O1 C1 C2 N1 70.6(3)
O1 C1 C2 C3 -52.6(3)
O1 C1 C5 C6 -2.5(4)
O1 C1 C5 C10 -177.9(3)
O11 C11 C12 N11 58.1(3)
O11 C11 C12 C13 -62.4(4)
O11 C11 C15 C16 -168.5(3)
O11 C11 C15 C20 10.4(4)
O21 C21 C22 O23 11.4(4)
O21 C21 C22 C23 -110.6(3)
O22 C21 C22 O23 -168.3(3)
O22 C21 C22 C23 69.7(4)
O23 C22 C23 O24 -68.6(3)
O23 C22 C23 C24 54.9(3)
O24 C23 C24 O25 -176.7(2)
O24 C23 C24 O26 2.1(4)
C1 C5 C6 C7 -174.4(3)
C1 C5 C10 C9 175.0(3)
C2 C1 C5 C6 -125.4(3)
C2 C1 C5 C10 59.2(4)
C4 N1 C2 C1 172.8(3)
C4 N1 C2 C3 -62.7(4)
C5 C1 C2 N1 -163.8(2)
C5 C1 C2 C3 73.0(3)
C5 C6 C7 C8 -0.7(5)
C6 C5 C10 C9 -0.6(5)
C6 C7 C8 C9 -0.3(6)
C7 C8 C9 C10 0.8(6)
C8 C9 C10 C5 -0.4(6)
C10 C5 C6 C7 1.1(5)
C11 C15 C16 C17 179.1(3)
C11 C15 C20 C19 -179.1(3)
C12 C11 C15 C16 70.7(4)
C12 C11 C15 C20 -110.4(3)
C14 N11 C12 C11 169.5(3)
C14 N11 C12 C13 -67.6(4)
C15 C11 C12 N11 -178.3(3)
C15 C11 C12 C13 61.2(4)
C15 C16 C17 C18 0.0(6)
C16 C15 C20 C19 -0.2(5)
C16 C17 C18 C19 -0.2(6)
C17 C18 C19 C20 0.2(6)
C18 C19 C20 C15 -0.1(6)
C20 C15 C16 C17 0.2(5)
C21 C22 C23 O24 52.3(3)
C21 C22 C23 C24 175.7(2)
C22 C23 C24 O25 60.8(3)
C22 C23 C24 O26 -120.4(3)

loop_
_exptl_oxdiff_crystal_face_indexfrac_h
_exptl_oxdiff_crystal_face_indexfrac_k
_exptl_oxdiff_crystal_face_indexfrac_l
_exptl_oxdiff_crystal_face_x
_exptl_oxdiff_crystal_face_y
_exptl_oxdiff_crystal_face_z
0.0005 20.9808 -0.0073 0.6025 0.7625 0.1375
-0.0005 -20.9808 0.0073 -0.6025 -0.7625 -0.1375
-3.0002 0.0060 -0.9972 -0.4677 0.2261 0.8019
0.0038 -5.0420 -3.9978 -0.8903 0.3927 0.0503
4.0024 -3.0324 -1.0024 0.1019 -0.0754 -1.0404
-0.0038 4.0429 3.9981 0.8616 -0.4290 -0.0569
-4.0020 2.0274 0.5028 -0.2239 0.1109 1.0443
-3.0044 5.0537 3.5005 0.5159 -0.2384 0.7412
0.9971 4.0312 3.4973 0.8619 -0.3847 -0.3069
4.0029 -3.0382 -1.5023 0.0085 -0.0036 -1.0301
